data_7050264
loop_
_publ_author_name
'Xu Ji-Qing'
'Hai-Ying Bie'
'Jing Lu'
'Jie-Hui Yu'
'Xiao Zhang'

_publ_section_title
;
Syntheses, Characterization and Optical Properties
of Some Copper(I) Halides with 1,10-Phenanthroline Ligand
;
_journal_name_full 'New J.Chem.(Nouv.J.Chim.)'
_journal_year 2004
_chemical_formula_sum 'C24 H16 Cl2 Cu2 N4'
_chemical_formula_weight 558.39
_space_group_IT_number 15
_symmetry_cell_setting monoclinic
_symmetry_space_group_name_Hall '-C 2yc'
_symmetry_space_group_name_H-M 'C 1 2/c 1'
_atom_sites_solution_hydrogens geom
_atom_sites_solution_primary direct
_atom_sites_solution_secondary difmap
_cell_angle_alpha 90.00
_cell_angle_beta 103.057(18)
_cell_angle_gamma 90.00
_cell_formula_units_Z 8
_cell_length_a 19.627(5)
_cell_length_b 14.827(3)
_cell_length_c 15.196(4)
_cell_measurement_reflns_used ?
_cell_measurement_temperature 293(2)
_cell_measurement_theta_max 25.00
_cell_measurement_theta_min 1.74
_cell_volume 4308.1(17)
_diffrn_ambient_temperature 293(2)
_diffrn_detector_area_resol_mean ?
_diffrn_measurement_device_type 'Siemens P4'
_diffrn_measurement_method 'omega scan'
_diffrn_radiation_monochromator graphite
_diffrn_radiation_source 'fine-focus sealed tube'
_diffrn_radiation_type MoK\a
_diffrn_radiation_wavelength 0.71073
_diffrn_reflns_av_R_equivalents 0.0258
_diffrn_reflns_av_sigmaI/netI 0.0613
_diffrn_reflns_limit_h_max 23
_diffrn_reflns_limit_h_min -1
_diffrn_reflns_limit_k_max 17
_diffrn_reflns_limit_k_min -1
_diffrn_reflns_limit_l_max 17
_diffrn_reflns_limit_l_min -18
_diffrn_reflns_number 4655
_diffrn_reflns_theta_max 25.00
_diffrn_reflns_theta_min 1.74
_diffrn_standards_decay_% 0
_diffrn_standards_interval_count 97
_diffrn_standards_interval_time ?
_diffrn_standards_number 3
_exptl_absorpt_coefficient_mu 2.243
_exptl_absorpt_correction_T_max 0.400
_exptl_absorpt_correction_T_min 0.274
_exptl_absorpt_correction_type 'empirical absorption Correction'
_exptl_absorpt_process_details ?
_exptl_crystal_colour 'dark blue'
_exptl_crystal_density_diffrn 1.722
_exptl_crystal_density_meas ?
_exptl_crystal_density_method 'not measured'
_exptl_crystal_description columnar
_exptl_crystal_F_000 2240
_exptl_crystal_size_max 0.50
_exptl_crystal_size_mid 0.42
_exptl_crystal_size_min 0.36
_refine_ls_extinction_coef ?
_refine_ls_extinction_method none
_refine_ls_goodness_of_fit_ref 0.850
_refine_ls_hydrogen_treatment constr
_refine_ls_matrix_type full
_refine_ls_number_parameters 289
_refine_ls_number_reflns 3789
_refine_ls_number_restraints 0
_refine_ls_restrained_S_all 0.850
_refine_ls_R_factor_all 0.0768
_refine_ls_R_factor_gt 0.0360
_refine_ls_shift/su_max 0.001
_refine_ls_shift/su_mean 0.000
_refine_ls_structure_factor_coef Fsqd
_refine_ls_weighting_details 'calc w=1/[\s^2^(Fo^2^)+(0.0409P)^2^+0.0000P] where P=(Fo^2^+2Fc^2^)/3'
_refine_ls_weighting_scheme calc
_refine_ls_wR_factor_gt 0.0800
_refine_ls_wR_factor_ref 0.0890
_reflns_number_gt 2148
_reflns_number_total 3789
_reflns_threshold_expression I>2\sigma(I)
_cod_depositor_comments
;
The following automatic conversions were performed:

'_symmetry_cell_setting' tag value 'monoclinnic' was replaced with
'monoclinic' value as specified in the replacement file
'/home/robertas/cod-tools/perl-scripts/inputs/replacement_values.lst'.

Automatic conversion script
Id: cif_fix_values 3143 2015-03-26 13:38:13Z robertas 
;
_cod_original_sg_symbol_H-M 'C 2/c'
_cod_database_code 7050264

loop_
_symmetry_equiv_pos_as_xyz
'x, y, z'
'-x, y, -z+1/2'
'x+1/2, y+1/2, z'
'-x+1/2, y+1/2, -z+1/2'
'-x, -y, -z'
'x, -y, z-1/2'
'-x+1/2, -y+1/2, -z'
'x+1/2, -y+1/2, z-1/2'

loop_
_atom_site_label
_atom_site_type_symbol
_atom_site_fract_x
_atom_site_fract_y
_atom_site_fract_z
_atom_site_U_iso_or_equiv
_atom_site_adp_type
_atom_site_occupancy
_atom_site_symmetry_multiplicity
_atom_site_calc_flag
_atom_site_refinement_flags
_atom_site_disorder_assembly
_atom_site_disorder_group
Cu1 Cu 0.50151(3) 0.79704(3) 0.12121(4) 0.05676(17) Uani 1 1 d . . .
Cu2 Cu 0.70097(3) 0.70125(3) -0.25878(4) 0.06232(19) Uani 1 1 d . . .
Cl1 Cl 0.69504(6) 0.70664(8) -0.12313(9) 0.0781(4) Uani 1 1 d . . .
Cl2 Cl 0.70884(6) 0.69779(8) -0.39362(9) 0.0747(4) Uani 1 1 d . . .
C1 C 0.3754(2) 0.6897(3) 0.1534(3) 0.0553(11) Uani 1 1 d . . .
H1A H 0.3534 0.7447 0.1571 0.066 Uiso 1 1 calc R . .
C2 C 0.3391(2) 0.6114(3) 0.1613(3) 0.0571(12) Uani 1 1 d . . .
H2A H 0.2938 0.6147 0.1703 0.069 Uiso 1 1 calc R . .
C3 C 0.3691(2) 0.5303(3) 0.1559(3) 0.0555(12) Uani 1 1 d . . .
H3A H 0.3453 0.4775 0.1628 0.067 Uiso 1 1 calc R . .
C4 C 0.43714(19) 0.5268(2) 0.1396(3) 0.0420(10) Uani 1 1 d . . .
C5 C 0.4730(2) 0.4445(3) 0.1311(3) 0.0541(12) Uani 1 1 d . . .
H5A H 0.4510 0.3898 0.1357 0.065 Uiso 1 1 calc R . .
C6 C 0.5386(2) 0.4449(2) 0.1163(3) 0.0520(11) Uani 1 1 d . . .
H6A H 0.5614 0.3906 0.1120 0.062 Uiso 1 1 calc R . .
C7 C 0.57275(19) 0.5274(2) 0.1073(3) 0.0424(10) Uani 1 1 d . . .
C8 C 0.6405(2) 0.5330(3) 0.0907(3) 0.0538(11) Uani 1 1 d . . .
H8A H 0.6653 0.4806 0.0854 0.065 Uiso 1 1 calc R . .
C9 C 0.6698(2) 0.6146(3) 0.0826(3) 0.0595(12) Uani 1 1 d . . .
H9A H 0.7150 0.6187 0.0737 0.071 Uiso 1 1 calc R . .
C10 C 0.6310(2) 0.6918(3) 0.0877(3) 0.0556(11) Uani 1 1 d . . .
H10A H 0.6515 0.7473 0.0814 0.067 Uiso 1 1 calc R . .
C11 C 0.53882(19) 0.6094(2) 0.1143(2) 0.0390(9) Uani 1 1 d . . .
C12 C 0.46954(19) 0.6087(2) 0.1317(2) 0.0389(9) Uani 1 1 d . . .
C13 C 0.3689(2) 0.9014(3) 0.0193(3) 0.0588(12) Uani 1 1 d . . .
H13A H 0.3484 0.8462 -0.0003 0.071 Uiso 1 1 calc R . .
C14 C 0.3292(2) 0.9788(3) -0.0018(3) 0.0626(13) Uani 1 1 d . . .
H14A H 0.2827 0.9745 -0.0328 0.075 Uiso 1 1 calc R . .
C15 C 0.3576(2) 1.0607(3) 0.0225(3) 0.0554(11) Uani 1 1 d . . .
H15A H 0.3315 1.1129 0.0067 0.066 Uiso 1 1 calc R . .
C16 C 0.42673(19) 1.0655(3) 0.0718(3) 0.0463(10) Uani 1 1 d . . .
C17 C 0.4617(2) 1.1488(3) 0.1008(3) 0.0566(12) Uani 1 1 d . . .
H17A H 0.4382 1.2031 0.0856 0.068 Uiso 1 1 calc R . .
C18 C 0.5283(2) 1.1498(3) 0.1500(3) 0.0579(12) Uani 1 1 d . . .
H18A H 0.5501 1.2047 0.1674 0.070 Uiso 1 1 calc R . .
C19 C 0.5655(2) 1.0681(2) 0.1756(3) 0.0442(10) Uani 1 1 d . . .
C20 C 0.6345(2) 1.0654(3) 0.2282(3) 0.0552(12) Uani 1 1 d . . .
H20A H 0.6582 1.1186 0.2482 0.066 Uiso 1 1 calc R . .
C21 C 0.6659(2) 0.9843(3) 0.2495(3) 0.0547(12) Uani 1 1 d . . .
H21A H 0.7120 0.9814 0.2823 0.066 Uiso 1 1 calc R . .
C22 C 0.6291(2) 0.9058(3) 0.2221(3) 0.0533(11) Uani 1 1 d . . .
H22A H 0.6514 0.8510 0.2384 0.064 Uiso 1 1 calc R . .
C23 C 0.53274(19) 0.9852(2) 0.1496(3) 0.0375(9) Uani 1 1 d . . .
C24 C 0.46194(18) 0.9841(2) 0.0944(3) 0.0378(9) Uani 1 1 d . . .
N1 N 0.44036(16) 0.69032(19) 0.1409(2) 0.0461(8) Uani 1 1 d . . .
N2 N 0.56626(15) 0.69146(19) 0.1010(2) 0.0454(8) Uani 1 1 d . . .
N3 N 0.43521(15) 0.9021(2) 0.0664(2) 0.0463(8) Uani 1 1 d . . .
N4 N 0.56367(15) 0.90439(18) 0.1739(2) 0.0428(8) Uani 1 1 d . . .
